data_4303505
loop_
_publ_author_name
'Hyungphil Chun'
'Jinwoo Seo'

_publ_contact_author
;
 Prof. Hyungphil Chun
 Department of Applied Chemistry
 College of Science and Technology
 Hanyang University
 1271 Sa-3 dong, Ansan 426-791
 Republic of Korea
;
_publ_contact_author_email hchun@hanyang.ac.kr
_publ_section_title
;
Discrimination of Small Gas Molecules through Adsorption: Reverse
Selectivity for Hydrogen in a Flexible Metal-Organic Framework
;
_journal_name_full 'Inorganic Chemistry'
_journal_page_first 9980
_journal_page_last 9982
_journal_paper_doi 10.1021/ic901456k
_journal_volume 48
_journal_year 2009
_chemical_formula_moiety '[Zn(pydc)(dma)](DMA)'
_chemical_formula_sum 'C15 H21 N3 O6 Zn'
_chemical_formula_weight 404.72
_chemical_name_systematic
; 
 ? 
;
_space_group_IT_number 19
_symmetry_cell_setting orthorhombic
_symmetry_space_group_name_Hall 'P 2ac 2ab'
_symmetry_space_group_name_H-M 'P 21 21 21'
_atom_sites_solution_hydrogens geom
_atom_sites_solution_primary direct
_atom_sites_solution_secondary difmap
_audit_creation_method SHELXL-97
_cell_angle_alpha 90.00
_cell_angle_beta 90.00
_cell_angle_gamma 90.00
_cell_formula_units_Z 4
_cell_length_a 10.4465(12)
_cell_length_b 11.7859(13)
_cell_length_c 14.6048(16)
_cell_measurement_temperature 143(2)
_cell_volume 1798.2(3)
_computing_cell_refinement 'Bruker SAINT'
_computing_data_collection 'Bruker SMART'
_computing_data_reduction 'Bruker SAINT'
_computing_molecular_graphics DIAMOND
_computing_publication_material WORD
_computing_structure_refinement 'SHELXL-97 (Sheldrick, 1997)'
_computing_structure_solution 'SHELXS-97 (Sheldrick, 1990)'
_diffrn_ambient_temperature 143(2)
_diffrn_measured_fraction_theta_full 0.977
_diffrn_measured_fraction_theta_max 0.977
_diffrn_measurement_device_type 'SMART CCD'
_diffrn_measurement_method 'omega scan'
_diffrn_radiation_monochromator graphite
_diffrn_radiation_source 'fine-focus sealed tube'
_diffrn_radiation_type MoK\a
_diffrn_radiation_wavelength 0.71073
_diffrn_reflns_av_R_equivalents 0.0204
_diffrn_reflns_av_sigmaI/netI 0.0242
_diffrn_reflns_limit_h_max 13
_diffrn_reflns_limit_h_min -6
_diffrn_reflns_limit_k_max 15
_diffrn_reflns_limit_k_min -15
_diffrn_reflns_limit_l_max 19
_diffrn_reflns_limit_l_min -18
_diffrn_reflns_number 11000
_diffrn_reflns_theta_full 28.33
_diffrn_reflns_theta_max 28.33
_diffrn_reflns_theta_min 2.22
_exptl_absorpt_coefficient_mu 1.401
_exptl_absorpt_correction_T_max 0.6786
_exptl_absorpt_correction_T_min 0.5409
_exptl_absorpt_correction_type multi-scan
_exptl_absorpt_process_details 'Bruker SADABS'
_exptl_crystal_colour colorless
_exptl_crystal_density_diffrn 1.495
_exptl_crystal_density_method 'not measured'
_exptl_crystal_description polyhedra
_exptl_crystal_F_000 840
_exptl_crystal_size_max 0.50
_exptl_crystal_size_mid 0.40
_exptl_crystal_size_min 0.30
_refine_diff_density_max 0.383
_refine_diff_density_min -0.369
_refine_diff_density_rms 0.062
_refine_ls_abs_structure_details 'Flack H D (1983), Acta Cryst. A39, 876-881'
_refine_ls_abs_structure_Flack 0.000(9)
_refine_ls_extinction_method none
_refine_ls_goodness_of_fit_ref 1.051
_refine_ls_hydrogen_treatment constr
_refine_ls_matrix_type full
_refine_ls_number_parameters 262
_refine_ls_number_reflns 4261
_refine_ls_number_restraints 0
_refine_ls_restrained_S_all 1.051
_refine_ls_R_factor_all 0.0278
_refine_ls_R_factor_gt 0.0264
_refine_ls_shift/su_max 0.003
_refine_ls_shift/su_mean 0.000
_refine_ls_structure_factor_coef Fsqd
_refine_ls_weighting_details 'calc w=1/[\s^2^(Fo^2^)+(0.0482P)^2^+0.3354P] where P=(Fo^2^+2Fc^2^)/3'
_refine_ls_weighting_scheme calc
_refine_ls_wR_factor_gt 0.0707
_refine_ls_wR_factor_ref 0.0716
_reflns_number_gt 4099
_reflns_number_total 4261
_reflns_threshold_expression >2sigma(I)
_cod_data_source_file ic901456k_si_001.cif
_cod_data_source_block 1DMA
_cod_depositor_comments
;
The following automatic conversions were performed:
'_symmetry_cell_setting' value 'Orthorhombic' changed to 'orthorhombic'
according to '/home/saulius/struct/CIF-dictionaries/cif_core.dic'
dictionary named 'cif_core.dic' version 2.4.1 from 2010-06-29.

Automatic conversion script
Id: cif_fix_enum 1527 2010-12-29 10:47:43Z saulius 

The following automatic conversions were performed:

'_refine_ls_hydrogen_treatment' value 'constrained' was replaced with
the value 'constr' as specified in the replacement file
'src/cod-tools/trunk/data/replacement-values/replacement_values.lst'.

Automatic conversion script
Id: cif_fix_values 5376 2017-05-30 11:51:03Z andrius 
;
_cod_database_code 4303505

loop_
_symmetry_equiv_pos_as_xyz
'x, y, z'
'-x+1/2, -y, z+1/2'
'-x, y+1/2, -z+1/2'
'x+1/2, -y+1/2, -z'

loop_
_atom_site_label
_atom_site_type_symbol
_atom_site_fract_x
_atom_site_fract_y
_atom_site_fract_z
_atom_site_U_iso_or_equiv
_atom_site_adp_type
_atom_site_occupancy
_atom_site_symmetry_multiplicity
_atom_site_calc_flag
_atom_site_refinement_flags
_atom_site_disorder_assembly
_atom_site_disorder_group
Zn1 Zn 0.16850(2) 1.198001(17) 1.173358(14) 0.01617(7) Uani 1 1 d . . .
O1 O 0.28357(14) 1.25064(12) 1.07767(10) 0.0214(3) Uani 1 1 d . . .
O2 O 0.12212(16) 1.36777(15) 1.04395(13) 0.0329(4) Uani 1 1 d . . .
O3 O 0.09435(14) 1.30990(12) 1.25630(9) 0.0219(3) Uani 1 1 d . . .
O4 O 0.29682(15) 1.33189(14) 1.30165(12) 0.0320(4) Uani 1 1 d . . .
N1 N 0.01178(17) 1.11224(14) 1.12373(11) 0.0182(3) Uani 1 1 d . . .
O1S O 0.23296(15) 1.07245(12) 1.24884(10) 0.0232(3) Uani 1 1 d . . .
N1S N 0.3343(2) 0.92670(16) 1.31150(12) 0.0283(4) Uani 1 1 d . . .
C1S C 0.3294(2) 1.01001(16) 1.25025(14) 0.0211(4) Uani 1 1 d . . .
C2S C 0.4382(2) 1.0279(2) 1.18492(18) 0.0350(5) Uani 1 1 d . . .
H2S1 H 0.5046 0.9708 1.1962 0.053 Uiso 1 1 calc R . .
H2S2 H 0.4742 1.1039 1.1940 0.053 Uiso 1 1 calc R . .
H2S3 H 0.4071 1.0207 1.1219 0.053 Uiso 1 1 calc R . .
C3S C 0.4368(3) 0.8427(3) 1.3156(2) 0.0534(8) Uani 1 1 d . . .
H3S1 H 0.4205 0.7900 1.3662 0.080 Uiso 1 1 calc R . .
H3S2 H 0.5188 0.8812 1.3256 0.080 Uiso 1 1 calc R . .
H3S3 H 0.4400 0.8005 1.2579 0.080 Uiso 1 1 calc R . .
C4S C 0.2262(3) 0.9101(3) 1.3732(2) 0.0528(8) Uani 1 1 d . . .
H4S1 H 0.2439 0.8461 1.4141 0.079 Uiso 1 1 calc R . .
H4S2 H 0.1489 0.8943 1.3374 0.079 Uiso 1 1 calc R . .
H4S3 H 0.2131 0.9790 1.4097 0.079 Uiso 1 1 calc R . .
C1 C -0.02557(19) 1.01438(16) 1.16443(14) 0.0195(4) Uani 1 1 d . . .
H1 H 0.0302 0.9798 1.2076 0.023 Uiso 1 1 calc R . .
C2 C -0.14175(19) 0.96267(16) 1.14568(14) 0.0187(4) Uani 1 1 d . . .
C3 C -0.22224(19) 1.01182(17) 1.08082(14) 0.0196(4) Uani 1 1 d . . .
H3 H -0.3029 0.9787 1.0670 0.024 Uiso 1 1 calc R . .
C4 C -0.0659(2) 1.15830(16) 1.06039(13) 0.0194(4) Uani 1 1 d . . .
H4 H -0.0399 1.2263 1.0309 0.023 Uiso 1 1 calc R . .
C5 C 0.2321(2) 1.33368(18) 1.03363(14) 0.0216(4) Uani 1 1 d . . .
C6 C 0.3176(2) 1.38942(15) 0.96351(13) 0.0189(4) Uani 1 1 d . . .
C7 C 0.1833(2) 1.35929(16) 1.30095(13) 0.0195(4) Uani 1 1 d . . .
O2SA O -0.2725(6) 0.6249(5) 0.9285(4) 0.0735(15) Uani 0.60 1 d P A 1
N2SA N -0.3779(6) 0.7881(5) 0.9225(4) 0.0574(12) Uani 0.60 1 d P A 1
C5SA C -0.3590(9) 0.6912(6) 0.9562(6) 0.0602(17) Uani 0.60 1 d P A 1
C8SA C -0.4945(12) 0.8575(7) 0.9404(6) 0.059(3) Uani 0.60 1 d P A 1
H8S1 H -0.5703 0.8166 0.9188 0.088 Uiso 0.60 1 calc PR A 1
H8S2 H -0.4875 0.9300 0.9080 0.088 Uiso 0.60 1 calc PR A 1
H8S3 H -0.5022 0.8716 1.0063 0.088 Uiso 0.60 1 calc PR A 1
O2SB O -0.2386(9) 0.6705(8) 0.8884(6) 0.074(2) Uani 0.40 1 d P A 2
N2SB N -0.4173(7) 0.7398(8) 0.9656(5) 0.0398(14) Uani 0.40 1 d P A 2
C5SB C -0.3227(7) 0.7325(7) 0.9014(5) 0.0357(14) Uani 0.40 1 d P A 2
C8SB C -0.5090(18) 0.8197(14) 0.9764(11) 0.089(6) Uani 0.40 1 d P A 2
H8S4 H -0.5710 0.8140 0.9262 0.134 Uiso 0.40 1 calc PR A 2
H8S5 H -0.4697 0.8951 0.9759 0.134 Uiso 0.40 1 calc PR A 2
H8S6 H -0.5529 0.8077 1.0349 0.134 Uiso 0.40 1 calc PR A 2
C6S C -0.4314(6) 0.6523(4) 1.0349(3) 0.108(2) Uani 1 1 d . . .
H6S1 H -0.4171 0.5708 1.0436 0.162 Uiso 1 1 calc R A 1
H6S2 H -0.5227 0.6663 1.0246 0.162 Uiso 1 1 calc R A 1
H6S3 H -0.4032 0.6934 1.0896 0.162 Uiso 1 1 calc R A 1
C7S C -0.3127(5) 0.8287(6) 0.8403(3) 0.1036(19) Uani 1 1 d . . .
H7S1 H -0.2284 0.7928 0.8358 0.155 Uiso 1 1 d . . .
H7S2 H -0.3021 0.9113 0.8441 0.155 Uiso 1 1 d . . .
H7S3 H -0.3636 0.8097 0.7862 0.155 Uiso 1 1 d . . .

loop_
_atom_site_aniso_label
_atom_site_aniso_U_11
_atom_site_aniso_U_22
_atom_site_aniso_U_33
_atom_site_aniso_U_23
_atom_site_aniso_U_13
_atom_site_aniso_U_12
Zn1 0.01905(10) 0.01375(10) 0.01571(10) 0.00103(8) 0.00136(8) 0.00052(8)
O1 0.0280(7) 0.0173(6) 0.0188(7) 0.0028(6) 0.0050(6) -0.0019(6)
O2 0.0259(8) 0.0338(9) 0.0390(9) 0.0133(7) 0.0085(7) 0.0014(7)
O3 0.0244(7) 0.0183(6) 0.0230(7) -0.0055(6) -0.0010(5) 0.0022(6)
O4 0.0249(8) 0.0303(8) 0.0408(10) -0.0147(7) 0.0000(7) 0.0032(6)
N1 0.0231(8) 0.0147(7) 0.0167(8) -0.0001(6) -0.0009(6) -0.0006(6)
O1S 0.0245(8) 0.0201(7) 0.0250(7) 0.0068(6) -0.0002(6) 0.0028(6)
N1S 0.0284(9) 0.0283(9) 0.0280(9) 0.0108(7) -0.0006(8) 0.0051(8)
C1S 0.0216(9) 0.0193(8) 0.0223(9) 0.0009(7) -0.0026(8) 0.0000(8)
C2S 0.0297(11) 0.0359(12) 0.0394(14) 0.0112(11) 0.0096(10) 0.0039(9)
C3S 0.0507(16) 0.0542(17) 0.0553(18) 0.0222(15) 0.0056(15) 0.0295(14)
C4S 0.0479(17) 0.0599(19) 0.0504(17) 0.0354(16) 0.0176(14) 0.0149(15)
C1 0.0250(9) 0.0168(8) 0.0166(9) 0.0012(7) -0.0011(8) 0.0012(7)
C2 0.0234(10) 0.0148(8) 0.0178(9) 0.0017(7) 0.0006(7) 0.0010(7)
C3 0.0209(9) 0.0196(9) 0.0184(9) 0.0008(7) -0.0005(8) -0.0007(8)
C4 0.0269(10) 0.0150(8) 0.0162(8) 0.0020(7) 0.0028(7) 0.0003(7)
C5 0.0252(10) 0.0215(10) 0.0181(9) 0.0020(7) 0.0014(8) -0.0049(8)
C6 0.0243(10) 0.0166(8) 0.0159(8) 0.0006(7) 0.0007(7) -0.0046(8)
C7 0.0242(10) 0.0162(8) 0.0183(9) -0.0019(7) 0.0006(7) 0.0000(8)
O2SA 0.063(3) 0.077(4) 0.080(4) -0.006(3) -0.015(3) 0.034(3)
N2SA 0.057(3) 0.067(3) 0.048(3) 0.004(3) -0.021(2) -0.006(3)
C5SA 0.067(5) 0.059(4) 0.055(4) -0.010(4) -0.026(4) -0.003(4)
C8SA 0.071(6) 0.043(4) 0.063(5) -0.016(3) -0.028(5) 0.026(4)
O2SB 0.061(5) 0.077(6) 0.083(6) -0.009(4) 0.002(4) 0.022(4)
N2SB 0.039(4) 0.049(4) 0.032(3) -0.006(3) 0.010(3) -0.011(3)
C5SB 0.030(3) 0.042(4) 0.035(4) -0.011(3) 0.008(3) 0.013(3)
C8SB 0.049(6) 0.115(15) 0.104(13) -0.069(10) -0.017(9) 0.014(10)
C6S 0.171(5) 0.102(3) 0.050(2) 0.020(2) -0.042(3) -0.076(4)
C7S 0.102(4) 0.147(5) 0.061(3) 0.035(3) -0.016(3) -0.043(4)

loop_
_atom_type_symbol
_atom_type_description
_atom_type_scat_dispersion_real
_atom_type_scat_dispersion_imag
_atom_type_scat_source
C C 0.0033 0.0016 'International Tables Vol C Tables 4.2.6.8 and 6.1.1.4'
H H 0.0000 0.0000 'International Tables Vol C Tables 4.2.6.8 and 6.1.1.4'
N N 0.0061 0.0033 'International Tables Vol C Tables 4.2.6.8 and 6.1.1.4'
O O 0.0106 0.0060 'International Tables Vol C Tables 4.2.6.8 and 6.1.1.4'
Zn Zn 0.2839 1.4301 'International Tables Vol C Tables 4.2.6.8 and 6.1.1.4'

loop_
_geom_angle_atom_site_label_1
_geom_angle_atom_site_label_2
_geom_angle_atom_site_label_3
_geom_angle
_geom_angle_site_symmetry_1
_geom_angle_site_symmetry_3
_geom_angle_publ_flag
O1 Zn1 O3 118.42(6) . . ?
O1 Zn1 O1S 115.57(6) . . ?
O3 Zn1 O1S 107.27(7) . . ?
O1 Zn1 N1 113.30(6) . . ?
O3 Zn1 N1 103.59(6) . . ?
O1S Zn1 N1 95.77(7) . . ?
C5 O1 Zn1 110.06(13) . . ?
C7 O3 Zn1 109.68(13) . . ?
C4 N1 C1 118.13(18) . . ?
C4 N1 Zn1 121.64(13) . . ?
C1 N1 Zn1 119.54(13) . . ?
C1S O1S Zn1 136.91(14) . . ?
C1S N1S C4S 119.0(2) . . ?
C1S N1S C3S 123.8(2) . . ?
C4S N1S C3S 116.9(2) . . ?
O1S C1S N1S 118.5(2) . . ?
O1S C1S C2S 121.26(18) . . ?
N1S C1S C2S 120.2(2) . . ?
N1 C1 C2 122.69(18) . . ?
C1 C2 C3 118.70(18) . . ?
C1 C2 C7 120.31(18) . 3_547 ?
C3 C2 C7 120.87(18) . 3_547 ?
C2 C3 C6 118.83(18) . 4_477 ?
N1 C4 C6 122.65(18) . 4_477 ?
O2 C5 O1 125.3(2) . . ?
O2 C5 C6 119.69(19) . . ?
O1 C5 C6 114.97(18) . . ?
C4 C6 C3 118.94(18) 4_577 4_577 ?
C4 C6 C5 120.94(17) 4_577 . ?
C3 C6 C5 120.07(19) 4_577 . ?
O4 C7 O3 125.95(18) . . ?
O4 C7 C2 119.01(18) . 3_557 ?
O3 C7 C2 115.01(18) . 3_557 ?
C5SA N2SA C7S 123.0(9) . . ?
C5SA N2SA C8SA 123.9(9) . . ?
C7S N2SA C8SA 110.2(6) . . ?
N2SA C5SA O2SA 123.3(11) . . ?
N2SA C5SA C6S 121.0(10) . . ?
O2SA C5SA C6S 115.5(7) . . ?
C8SB N2SB C5SB 129.6(12) . . ?
O2SB C5SB N2SB 134.5(11) . . ?
O2SB C5SB C7S 109.9(8) . . ?
N2SB C5SB C7S 115.2(9) . . ?
C5SB C7S N2SA 37.1(3) . . ?

loop_
_geom_bond_atom_site_label_1
_geom_bond_atom_site_label_2
_geom_bond_distance
_geom_bond_site_symmetry_2
_geom_bond_publ_flag
Zn1 O1 1.9449(14) . ?
Zn1 O3 1.9510(14) . ?
Zn1 O1S 1.9643(14) . ?
Zn1 N1 2.0561(17) . ?
O1 C5 1.289(3) . ?
O2 C5 1.226(3) . ?
O3 C7 1.276(2) . ?
O4 C7 1.229(3) . ?
N1 C4 1.345(3) . ?
N1 C1 1.355(3) . ?
O1S C1S 1.248(3) . ?
N1S C1S 1.329(3) . ?
N1S C4S 1.458(3) . ?
N1S C3S 1.460(3) . ?
C1S C2S 1.499(3) . ?
C1 C2 1.385(3) . ?
C2 C3 1.393(3) . ?
C2 C7 1.510(3) 3_547 ?
C3 C6 1.395(3) 4_477 ?
C4 C6 1.385(3) 4_477 ?
C5 C6 1.510(3) . ?
C6 C4 1.385(3) 4_577 ?
C6 C3 1.396(3) 4_577 ?
C7 C2 1.510(3) 3_557 ?
O2SA C5SA 1.261(11) . ?
N2SA C5SA 1.258(9) . ?
N2SA C7S 1.460(8) . ?
N2SA C8SA 1.491(13) . ?
C5SA C6S 1.451(11) . ?
O2SB C5SB 1.158(11) . ?
N2SB C8SB 1.353(19) . ?
N2SB C5SB 1.365(9) . ?
C5SB C7S 1.446(10) . ?
